data_1548984
loop_
_publ_author_name
'Phelan, James P.'
'Wiles, Rebecca J.'
'Lang, Simon B.'
'Kelly, Christopher B.'
'Molander, Gary A.'

_publ_section_title
;
 Rapid access to diverse, trifluoromethyl-substituted alkenes using
 complementary strategies.
;
_journal_issue 12
_journal_name_full 'Chemical science'
_journal_page_first 3215
_journal_page_last 3220
_journal_paper_doi 10.1039/c7sc05420c
_journal_volume 9
_journal_year 2018
_chemical_formula_moiety 'C15 H10 B5 F30 K5'
_chemical_formula_sum 'C15 H10 B5 F30 K5'
_chemical_formula_weight 1009.78
_space_group_crystal_system triclinic
_space_group_IT_number 2
_space_group_name_Hall '-P 1'
_space_group_name_H-M_alt 'P -1'
_symmetry_space_group_name_Hall '-P 1'
_symmetry_space_group_name_H-M 'P -1'
_atom_sites_solution_hydrogens geom
_atom_sites_solution_primary dual
_audit_creation_date 2017-03-07
_audit_creation_method
;
Olex2 1.2
(compiled 2016.09.09 svn.r3337 for OlexSys, GUI svn.r5227)
;
_audit_update_record
;
2017-12-17 deposited with the CCDC.
2018-02-22 downloaded from the CCDC.
;
_cell_angle_alpha 111.325(2)
_cell_angle_beta 99.442(2)
_cell_angle_gamma 105.532(2)
_cell_formula_units_Z 2
_cell_length_a 10.9621(4)
_cell_length_b 12.9672(5)
_cell_length_c 13.9252(5)
_cell_measurement_reflns_used 9570
_cell_measurement_temperature 100
_cell_measurement_theta_max 27.51
_cell_measurement_theta_min 2.61
_cell_volume 1699.54(12)
_computing_data_collection 'Bruker APEX2 v2014.11-0'
_computing_data_reduction 'Bruker SAINT v8.34A'
_computing_molecular_graphics 'Olex2 (Dolomanov et al., 2009)'
_computing_publication_material 'Olex2 (Dolomanov et al., 2009)'
_computing_structure_refinement 'XL (Sheldrick, 2008)'
_computing_structure_solution 'XT (Sheldrick, 2015)'
_diffrn_ambient_temperature 100
_diffrn_measured_fraction_theta_full 1.000
_diffrn_measured_fraction_theta_max 0.998
_diffrn_measurement_device 'CCD area detector'
_diffrn_measurement_device_type 'Bruker APEXII'
_diffrn_measurement_method '\w and \f scans'
_diffrn_radiation_monochromator graphite
_diffrn_radiation_type MoK\a
_diffrn_radiation_wavelength 0.71073
_diffrn_reflns_av_R_equivalents 0.0197
_diffrn_reflns_av_unetI/netI 0.0138
_diffrn_reflns_Laue_measured_fraction_full 1.000
_diffrn_reflns_Laue_measured_fraction_max 0.998
_diffrn_reflns_limit_h_max 14
_diffrn_reflns_limit_h_min -14
_diffrn_reflns_limit_k_max 16
_diffrn_reflns_limit_k_min -16
_diffrn_reflns_limit_l_max 18
_diffrn_reflns_limit_l_min -18
_diffrn_reflns_number 40795
_diffrn_reflns_point_group_measured_fraction_full 1.000
_diffrn_reflns_point_group_measured_fraction_max 0.998
_diffrn_reflns_theta_full 25.242
_diffrn_reflns_theta_max 27.546
_diffrn_reflns_theta_min 1.641
_diffrn_source 'sealed tube'
_exptl_absorpt_coefficient_mu 0.825
_exptl_absorpt_correction_T_max 0.7456
_exptl_absorpt_correction_T_min 0.6720
_exptl_absorpt_correction_type multi-scan
_exptl_absorpt_process_details 'SADABS v2014/4'
_exptl_crystal_colour colourless
_exptl_crystal_density_diffrn 1.973
_exptl_crystal_description prism
_exptl_crystal_F_000 980
_exptl_crystal_size_max 0.25
_exptl_crystal_size_mid 0.23
_exptl_crystal_size_min 0.13
_exptl_transmission_factor_max 0.7456
_exptl_transmission_factor_min 0.6720
_refine_diff_density_max 0.855
_refine_diff_density_min -0.547
_refine_diff_density_rms 0.057
_refine_ls_extinction_method none
_refine_ls_goodness_of_fit_ref 1.081
_refine_ls_hydrogen_treatment constr
_refine_ls_matrix_type full
_refine_ls_number_parameters 524
_refine_ls_number_reflns 7808
_refine_ls_number_restraints 48
_refine_ls_restrained_S_all 1.090
_refine_ls_R_factor_all 0.0320
_refine_ls_R_factor_gt 0.0283
_refine_ls_shift/su_max 0.001
_refine_ls_shift/su_mean 0.000
_refine_ls_structure_factor_coef Fsqd
_refine_ls_weighting_details 'w=1/[\s^2^(Fo^2^)+(0.0264P)^2^+1.5672P] where P=(Fo^2^+2Fc^2^)/3'
_refine_ls_weighting_scheme calc
_refine_ls_wR_factor_gt 0.0680
_refine_ls_wR_factor_ref 0.0704
_reflns_number_gt 7096
_reflns_number_total 7808
_reflns_threshold_expression 'I > 2\s(I)'
_cod_data_source_file c7sc05420c2.cif
_cod_data_source_block 9223
_cod_depositor_comments 'Adding full bibliography for 1548984.cif.'
_cod_original_cell_volume 1699.53(11)
_cod_database_code 1548984

loop_
_space_group_symop_operation_xyz
'x, y, z'
'-x, -y, -z'

loop_
_atom_site_label
_atom_site_type_symbol
_atom_site_fract_x
_atom_site_fract_y
_atom_site_fract_z
_atom_site_U_iso_or_equiv
_atom_site_adp_type
_atom_site_occupancy
_atom_site_site_symmetry_order
_atom_site_calc_flag
_atom_site_refinement_flags_posn
_atom_site_refinement_flags_adp
_atom_site_refinement_flags_occupancy
_atom_site_disorder_assembly
_atom_site_disorder_group
K1 K 0.93767(3) 0.33708(3) 1.02591(3) 0.01931(8) Uani 1 1 d . . . . .
K2 K 1.15064(4) 0.47737(3) 0.68685(3) 0.02066(8) Uani 1 1 d . . . . .
K3 K 0.78917(4) 0.52629(3) 0.62229(3) 0.02195(8) Uani 1 1 d . . . . .
K4 K 0.51029(3) 0.31557(3) 0.31364(3) 0.02218(8) Uani 1 1 d . . . . .
K5 K 0.39262(4) 0.49814(4) 0.12145(4) 0.02913(9) Uani 1 1 d . . . . .
F1 F 0.86559(11) 0.44257(9) 0.90392(8) 0.0241(2) Uani 1 1 d . . . . .
F2 F 0.95303(10) 0.46444(9) 0.77270(8) 0.0213(2) Uani 1 1 d . . . . .
F3 F 0.72969(10) 0.39916(9) 0.74154(8) 0.0248(2) Uani 1 1 d . . . . .
F4 F 1.05940(12) 0.30039(12) 0.84260(10) 0.0399(3) Uani 1 1 d . . . . .
F5 F 1.01783(11) 0.25591(10) 0.67370(9) 0.0302(2) Uani 1 1 d . . . . .
F6 F 0.95685(13) 0.11982(10) 0.72642(11) 0.0389(3) Uani 1 1 d . . . . .
C1 C 0.7300(2) 0.16344(18) 0.71909(19) 0.0362(5) Uani 1 1 d . . . . .
H1a H 0.7322 0.0874 0.6980 0.048 Uiso 1 1 calc R . . . .
H1b H 0.6500 0.1753 0.7191 0.048 Uiso 1 1 calc R . . . .
C2 C 0.84028(17) 0.25458(15) 0.74892(13) 0.0206(3) Uani 1 1 d . . . . .
C3 C 0.96571(18) 0.23104(16) 0.74748(14) 0.0239(3) Uani 1 1 d . . . . .
B1 B 0.84655(18) 0.38972(17) 0.79044(14) 0.0178(3) Uani 1 1 d . . . . .
F7 F 0.93136(12) 0.38115(10) 0.52923(9) 0.0354(3) Uani 1 1 d . . . . .
F8 F 0.76772(10) 0.37061(9) 0.40076(9) 0.0242(2) Uani 1 1 d . . . . .
F9 F 0.95813(12) 0.35366(10) 0.36405(11) 0.0385(3) Uani 1 1 d . . . . .
F10 F 0.57258(11) 0.13093(11) 0.34181(10) 0.0355(3) Uani 1 1 d . . . . .
F11 F 0.68542(15) 0.20530(15) 0.50529(11) 0.0570(4) Uani 1 1 d . . . . .
F12 F 0.65400(16) 0.02616(13) 0.39972(16) 0.0630(5) Uani 1 1 d . . . . .
C4 C 0.8525(2) 0.10556(19) 0.3198(2) 0.0415(5) Uani 1 1 d . . . . .
H4a H 0.8105 0.0247 0.2975 0.055 Uiso 1 1 calc R . . . .
H4b H 0.9285 0.1329 0.3013 0.055 Uiso 1 1 calc R . . . .
C5 C 0.80426(17) 0.18124(15) 0.37751(14) 0.0224(3) Uani 1 1 d . . . . .
C6 C 0.68216(19) 0.13433(16) 0.40571(15) 0.0259(4) Uani 1 1 d . . . . .
B2 B 0.86782(18) 0.32147(17) 0.41762(15) 0.0196(3) Uani 1 1 d . . . . .
F13 F 0.5111(2) 0.3849(4) 0.5516(4) 0.0344(9) Uani 0.576(10) 1 d D U P A 1
F14 F 0.3240(4) 0.3263(4) 0.4219(3) 0.0282(7) Uani 0.576(10) 1 d D U P A 1
F15 F 0.3469(8) 0.4587(7) 0.5877(6) 0.0432(17) Uani 0.576(10) 1 d D U P A 1
F13' F 0.5078(4) 0.4293(5) 0.6147(9) 0.059(2) Uani 0.424(10) 1 d D U P A 2
F14' F 0.3772(11) 0.3348(6) 0.4374(6) 0.061(2) Uani 0.424(10) 1 d D U P A 2
F15' F 0.3140(9) 0.4449(8) 0.5703(8) 0.0261(14) Uani 0.424(10) 1 d D U P A 2
F16 F 0.45730(12) 0.26567(12) 0.70913(11) 0.0411(3) Uani 1 1 d . . . . .
F17 F 0.32499(12) 0.36081(10) 0.74205(9) 0.0316(2) Uani 1 1 d . . . . .
F18 F 0.25407(13) 0.17263(10) 0.68718(10) 0.0346(3) Uani 1 1 d . . . . .
C7 C 0.2136(3) 0.1476(2) 0.48411(18) 0.0490(6) Uani 1 1 d . . . . .
H7a H 0.1725 0.0876 0.5023 0.065 Uiso 1 1 calc R . . . .
H7b H 0.1917 0.1368 0.4128 0.065 Uiso 1 1 calc R . . . .
C8 C 0.30295(17) 0.24817(15) 0.55951(14) 0.0221(3) Uani 1 1 d D . . . .
C9 C 0.33269(18) 0.25907(15) 0.67137(14) 0.0230(3) Uani 1 1 d . . . . .
B3 B 0.3763(2) 0.35882(18) 0.53672(17) 0.0235(4) Uani 1 1 d D . . . .
F19 F 0.30071(9) 0.33674(9) 0.20982(8) 0.0216(2) Uani 1 1 d . . . . .
F20 F 0.17563(10) 0.30887(9) 0.04901(8) 0.0222(2) Uani 1 1 d . . . . .
F21 F 0.07518(10) 0.27303(9) 0.16938(8) 0.0249(2) Uani 1 1 d . . . . .
F22 F 0.31326(10) 0.09677(9) 0.19848(9) 0.0283(2) Uani 1 1 d . . . . .
F23 F 0.11428(11) 0.07672(9) 0.20609(8) 0.0268(2) Uani 1 1 d . . . . .
F24 F 0.15069(10) -0.05778(9) 0.08130(8) 0.0245(2) Uani 1 1 d . . . . .
C10 C 0.15979(18) 0.07074(16) -0.03545(14) 0.0241(3) Uani 1 1 d . . . . .
H10a H 0.1569 -0.0071 -0.0650 0.032 Uiso 1 1 calc R . . . .
H10b H 0.1522 0.1098 -0.0792 0.032 Uiso 1 1 calc R . . . .
C11 C 0.17470(15) 0.12606(14) 0.06911(13) 0.0172(3) Uani 1 1 d . . . . .
C12 C 0.18646(16) 0.06030(14) 0.13620(13) 0.0195(3) Uani 1 1 d . . . . .
B4 B 0.18029(18) 0.26027(16) 0.12533(14) 0.0178(3) Uani 1 1 d . . . . .
F25 F 0.53835(11) 0.39439(10) 0.00162(8) 0.0279(2) Uani 1 1 d . . . . .
F26 F 0.74869(10) 0.42559(9) 0.09059(9) 0.0265(2) Uani 1 1 d . . . . .
F27 F 0.58221(10) 0.38803(8) 0.16468(8) 0.0207(2) Uani 1 1 d . . . . .
F28 F 0.77332(11) 0.22677(11) 0.12343(10) 0.0354(3) Uani 1 1 d . . . . .
F29 F 0.63404(11) 0.05276(9) 0.01671(9) 0.0291(2) Uani 1 1 d . . . . .
F30 F 0.58511(11) 0.16398(9) 0.14971(8) 0.0262(2) Uani 1 1 d . . . . .
C13 C 0.5210(2) 0.14939(17) -0.09736(15) 0.0342(4) Uani 1 1 d . . . . .
H13a H 0.5111 0.0697 -0.1268 0.045 Uiso 1 1 calc R . . . .
H13b H 0.4849 0.1808 -0.1402 0.045 Uiso 1 1 calc R . . . .
C14 C 0.58643(16) 0.21798(14) 0.00539(13) 0.0187(3) Uani 1 1 d . . . . .
C15 C 0.64256(17) 0.16391(15) 0.07097(14) 0.0213(3) Uani 1 1 d . . . . .
B5 B 0.61351(19) 0.35710(16) 0.06522(15) 0.0179(3) Uani 1 1 d . . . . .

loop_
_atom_site_aniso_label
_atom_site_aniso_U_11
_atom_site_aniso_U_22
_atom_site_aniso_U_33
_atom_site_aniso_U_23
_atom_site_aniso_U_13
_atom_site_aniso_U_12
K1 0.01993(16) 0.02396(17) 0.01851(16) 0.01071(14) 0.00637(13) 0.01179(14)
K2 0.01998(17) 0.02485(18) 0.02028(17) 0.01229(14) 0.00861(13) 0.00735(14)
K3 0.02203(17) 0.02989(19) 0.01869(16) 0.01209(15) 0.00810(13) 0.01273(15)
K4 0.01533(16) 0.02695(18) 0.02763(18) 0.01676(15) 0.00433(14) 0.00662(14)
K5 0.0335(2) 0.02474(19) 0.0418(2) 0.01898(17) 0.02565(18) 0.01397(16)
F1 0.0333(6) 0.0267(5) 0.0164(5) 0.0112(4) 0.0099(4) 0.0126(4)
F2 0.0216(5) 0.0226(5) 0.0255(5) 0.0130(4) 0.0122(4) 0.0094(4)
F3 0.0210(5) 0.0301(5) 0.0277(5) 0.0143(4) 0.0068(4) 0.0132(4)
F4 0.0345(6) 0.0526(8) 0.0313(6) 0.0116(6) 0.0020(5) 0.0267(6)
F5 0.0362(6) 0.0322(6) 0.0368(6) 0.0204(5) 0.0235(5) 0.0187(5)
F6 0.0507(7) 0.0300(6) 0.0585(8) 0.0288(6) 0.0297(6) 0.0259(6)
C1 0.0307(10) 0.0253(9) 0.0542(13) 0.0172(9) 0.0178(9) 0.0092(8)
C2 0.0243(8) 0.0241(8) 0.0191(8) 0.0125(7) 0.0090(6) 0.0113(7)
C3 0.0313(9) 0.0239(8) 0.0246(8) 0.0139(7) 0.0117(7) 0.0151(7)
B1 0.0185(8) 0.0224(9) 0.0165(8) 0.0105(7) 0.0065(7) 0.0093(7)
F7 0.0424(7) 0.0281(6) 0.0226(5) 0.0027(4) -0.0078(5) 0.0144(5)
F8 0.0204(5) 0.0223(5) 0.0326(5) 0.0154(4) 0.0035(4) 0.0090(4)
F9 0.0325(6) 0.0276(6) 0.0533(8) 0.0126(5) 0.0243(6) 0.0074(5)
F10 0.0260(6) 0.0412(7) 0.0454(7) 0.0280(6) 0.0077(5) 0.0093(5)
F11 0.0490(8) 0.0804(11) 0.0278(7) 0.0154(7) 0.0196(6) 0.0083(8)
F12 0.0558(9) 0.0493(8) 0.1276(15) 0.0671(10) 0.0487(10) 0.0302(7)
C4 0.0441(12) 0.0246(10) 0.0562(14) 0.0114(10) 0.0252(11) 0.0147(9)
C5 0.0252(8) 0.0212(8) 0.0228(8) 0.0105(7) 0.0063(7) 0.0101(7)
C6 0.0317(9) 0.0266(9) 0.0266(9) 0.0173(7) 0.0093(7) 0.0124(8)
B2 0.0169(8) 0.0189(8) 0.0211(9) 0.0070(7) 0.0030(7) 0.0072(7)
F13 0.0202(10) 0.0454(18) 0.044(2) 0.0288(16) 0.0069(10) 0.0082(10)
F14 0.0337(16) 0.0381(13) 0.0234(11) 0.0215(10) 0.0139(12) 0.0141(13)
F15 0.074(4) 0.0212(17) 0.053(3) 0.018(2) 0.050(3) 0.023(3)
F13' 0.0230(16) 0.044(3) 0.108(6) 0.051(3) -0.008(2) -0.0004(16)
F14' 0.108(6) 0.045(3) 0.058(4) 0.027(3) 0.067(4) 0.037(4)
F15' 0.039(3) 0.025(3) 0.030(2) 0.020(2) 0.0156(19) 0.020(2)
F16 0.0332(6) 0.0508(8) 0.0438(7) 0.0239(6) 0.0011(5) 0.0225(6)
F17 0.0495(7) 0.0248(5) 0.0224(5) 0.0090(4) 0.0103(5) 0.0180(5)
F18 0.0502(7) 0.0278(6) 0.0376(6) 0.0223(5) 0.0193(6) 0.0160(5)
C7 0.0724(17) 0.0291(11) 0.0264(10) 0.0121(9) 0.0011(11) -0.0029(11)
C8 0.0257(8) 0.0211(8) 0.0236(8) 0.0114(7) 0.0084(7) 0.0113(7)
C9 0.0269(9) 0.0197(8) 0.0260(9) 0.0117(7) 0.0073(7) 0.0111(7)
B3 0.0246(9) 0.0239(9) 0.0326(10) 0.0177(8) 0.0138(8) 0.0134(8)
F19 0.0196(5) 0.0214(5) 0.0206(5) 0.0077(4) 0.0008(4) 0.0077(4)
F20 0.0256(5) 0.0255(5) 0.0215(5) 0.0140(4) 0.0066(4) 0.0128(4)
F21 0.0242(5) 0.0296(5) 0.0271(5) 0.0129(4) 0.0119(4) 0.0154(4)
F22 0.0209(5) 0.0264(5) 0.0329(6) 0.0153(5) -0.0056(4) 0.0059(4)
F23 0.0345(6) 0.0300(5) 0.0231(5) 0.0152(4) 0.0134(4) 0.0142(5)
F24 0.0256(5) 0.0179(5) 0.0288(5) 0.0093(4) 0.0055(4) 0.0083(4)
C10 0.0276(9) 0.0269(9) 0.0210(8) 0.0099(7) 0.0073(7) 0.0150(7)
C11 0.0135(7) 0.0215(8) 0.0190(7) 0.0098(6) 0.0045(6) 0.0082(6)
C12 0.0175(7) 0.0193(8) 0.0190(7) 0.0068(6) 0.0019(6) 0.0065(6)
B4 0.0172(8) 0.0209(9) 0.0177(8) 0.0092(7) 0.0048(7) 0.0091(7)
F25 0.0415(6) 0.0309(6) 0.0264(5) 0.0195(5) 0.0132(5) 0.0231(5)
F26 0.0260(5) 0.0198(5) 0.0337(6) 0.0095(4) 0.0161(4) 0.0065(4)
F27 0.0281(5) 0.0202(5) 0.0200(5) 0.0105(4) 0.0130(4) 0.0116(4)
F28 0.0201(5) 0.0381(6) 0.0500(7) 0.0291(6) -0.0002(5) 0.0054(5)
F29 0.0333(6) 0.0234(5) 0.0428(6) 0.0177(5) 0.0198(5) 0.0180(5)
F30 0.0363(6) 0.0272(5) 0.0251(5) 0.0175(4) 0.0137(4) 0.0144(5)
C13 0.0539(13) 0.0229(9) 0.0210(9) 0.0099(7) 0.0047(8) 0.0095(9)
C14 0.0206(8) 0.0196(8) 0.0201(8) 0.0106(6) 0.0086(6) 0.0089(6)
C15 0.0202(8) 0.0198(8) 0.0288(9) 0.0135(7) 0.0098(7) 0.0083(6)
B5 0.0224(9) 0.0187(8) 0.0182(8) 0.0099(7) 0.0094(7) 0.0107(7)

loop_
_atom_type_symbol
_atom_type_description
_atom_type_scat_dispersion_real
_atom_type_scat_dispersion_imag
_atom_type_scat_source
C C 0.0033 0.0016 'International Tables Vol C Tables 4.2.6.8 and 6.1.1.4'
H H 0.0000 0.0000 'International Tables Vol C Tables 4.2.6.8 and 6.1.1.4'
B B 0.0013 0.0007 'International Tables Vol C Tables 4.2.6.8 and 6.1.1.4'
F F 0.0171 0.0103 'International Tables Vol C Tables 4.2.6.8 and 6.1.1.4'
K K 0.2009 0.2494 'International Tables Vol C Tables 4.2.6.8 and 6.1.1.4'

loop_
_geom_angle_atom_site_label_1
_geom_angle_atom_site_label_2
_geom_angle_atom_site_label_3
_geom_angle
_geom_angle_site_symmetry_1
_geom_angle_site_symmetry_3
F1 K1 F1 71.55(4) . 2_767
F1 K1 F2 99.08(3) . 2_767
F1 K1 F2 47.80(3) 2_767 2_767
F1 K1 F4 67.81(3) . .
F1 K1 F4 77.70(3) 2_767 .
F1 K1 C2 100.49(4) 2_767 .
F1 K1 C2 45.63(3) . .
F1 K1 B1 24.04(3) 2_767 2_767
F1 K1 B1 87.35(4) . 2_767
F1 K1 F20 121.05(3) . 1_656
F1 K1 F21 165.40(4) . 1_656
F1 K1 F21 94.22(3) 2_767 1_656
F1 K1 F24 118.28(3) . 2_656
F1 K1 F24 148.97(3) 2_767 2_656
F1 K1 B4 85.18(4) 2_767 1_656
F1 K1 B4 145.27(4) . 1_656
F1 K1 F26 70.37(3) . 1_556
F1 K1 F28 125.18(3) . 1_556
F1 K1 F28 134.78(4) 2_767 1_556
F2 K1 F4 124.35(3) 2_767 .
F2 K1 C2 142.71(4) 2_767 .
F2 K1 B1 24.09(3) 2_767 2_767
F2 K1 F24 141.96(3) 2_767 2_656
F2 K1 B4 82.58(4) 2_767 1_656
F2 K1 F28 86.98(3) 2_767 1_556
F4 K1 C2 41.30(4) . .
F4 K1 B1 100.42(4) . 2_767
F4 K1 F24 79.65(3) . 2_656
F4 K1 B4 82.55(4) . 1_656
B1 K1 C2 123.55(4) 2_767 .
F20 K1 F1 71.68(3) 1_656 2_767
F20 K1 F2 88.40(3) 1_656 2_767
F20 K1 F4 60.46(3) 1_656 .
F20 K1 C2 100.17(4) 1_656 .
F20 K1 B1 76.50(4) 1_656 2_767
F20 K1 F21 48.51(3) 1_656 1_656
F20 K1 F24 78.79(3) 1_656 2_656
F20 K1 B4 24.35(4) 1_656 1_656
F20 K1 F26 156.31(3) 1_656 1_556
F20 K1 F28 113.50(3) 1_656 1_556
F21 K1 F2 72.35(3) 1_656 2_767
F21 K1 F4 106.76(3) 1_656 .
F21 K1 C2 138.42(4) 1_656 .
F21 K1 B1 80.24(4) 1_656 2_767
F21 K1 F24 72.39(3) 1_656 2_656
F21 K1 B4 24.55(4) 1_656 1_656
F21 K1 F28 67.18(3) 1_656 1_556
F24 K1 C2 75.21(3) 2_656 .
F24 K1 B1 151.23(4) 2_656 2_767
F24 K1 B4 71.03(4) 2_656 1_656
B4 K1 C2 118.46(4) 1_656 .
B4 K1 B1 80.41(4) 1_656 2_767
F26 K1 F1 95.37(3) 1_556 2_767
F26 K1 F2 68.62(3) 1_556 2_767
F26 K1 F4 137.66(3) 1_556 .
F26 K1 C2 101.71(4) 1_556 .
F26 K1 B1 83.88(4) 1_556 2_767
F26 K1 F21 115.44(3) 1_556 1_656
F26 K1 F24 115.64(3) 1_556 2_656
F26 K1 B4 139.09(4) 1_556 1_656
F26 K1 F28 61.49(3) 1_556 1_556
F28 K1 F4 145.92(4) 1_556 .
F28 K1 C2 121.07(4) 1_556 .
F28 K1 B1 110.88(4) 1_556 2_767
F28 K1 F24 66.45(3) 1_556 2_656
F28 K1 B4 89.51(4) 1_556 1_656
F2 K2 F5 64.54(3) . .
F2 K2 F8 124.89(3) . 2_766
F2 K2 F9 78.53(3) . 2_766
F2 K2 B2 102.28(4) . 2_766
F2 K2 F15 172.39(16) . 1_655
F2 K2 F17 114.33(3) . 1_655
F2 K2 F26 70.77(3) . 2_766
F2 K2 F27 116.95(3) . 2_766
F2 K2 B5 92.99(4) . 2_766
F5 K2 F9 129.53(4) . 2_766
F5 K2 B2 144.26(4) . 2_766
F5 K2 F17 66.28(3) . 1_655
F5 K2 F26 92.64(3) . 2_766
F5 K2 F27 118.46(3) . 2_766
F5 K2 B5 108.79(4) . 2_766
F7 K2 F2 72.59(4) . .
F7 K2 F5 72.50(4) . .
F7 K2 F8 85.98(4) . 2_766
F7 K2 F9 64.10(4) . 2_766
F7 K2 B2 71.83(4) . 2_766
F7 K2 F15 105.01(17) . 1_655
F7 K2 F15' 98.03(19) . 1_655
F7 K2 F17 127.28(4) . 1_655
F7 K2 F26 143.34(4) . 2_766
F7 K2 F27 167.36(4) . 2_766
F7 K2 B5 163.63(4) . 2_766
F8 K2 F5 152.96(4) 2_766 .
F8 K2 F9 46.69(3) 2_766 2_766
F8 K2 B2 23.21(4) 2_766 2_766
F8 K2 F15 61.43(17) 2_766 1_655
F8 K2 F17 118.92(3) 2_766 1_655
F8 K2 F26 114.30(3) 2_766 2_766
F8 K2 F27 81.65(3) 2_766 2_766
F8 K2 B5 96.50(4) 2_766 2_766
F9 K2 B2 23.75(4) 2_766 2_766
F9 K2 B5 106.17(4) 2_766 2_766
B2 K2 B5 104.80(4) 2_766 2_766
F15 K2 F5 107.89(16) 1_655 .
F15 K2 F9 107.16(17) 1_655 2_766
F15 K2 B2 83.50(17) 1_655 2_766
F15 K2 F17 61.03(17) 1_655 1_655
F15 K2 F26 111.48(17) 1_655 2_766
F15 K2 F27 66.62(17) 1_655 2_766
F15 K2 B5 90.27(17) 1_655 2_766
F15' K2 F2 167.7(2) 1_655 .
F15' K2 F5 105.5(2) 1_655 .
F15' K2 F8 60.7(2) 1_655 2_766
F15' K2 F9 104.9(2) 1_655 2_766
F15' K2 B2 81.6(2) 1_655 2_766
F15' K2 F17 64.66(19) 1_655 1_655
F15' K2 F26 118.40(19) 1_655 2_766
F15' K2 F27 73.6(2) 1_655 2_766
F15' K2 B5 97.3(2) 1_655 2_766
F17 K2 F9 164.07(4) 1_655 2_766
F17 K2 B2 142.12(4) 1_655 2_766
F17 K2 F27 58.23(3) 1_655 2_766
F17 K2 B5 65.32(4) 1_655 2_766
F26 K2 F9 106.86(3) 2_766 2_766
F26 K2 B2 115.08(4) 2_766 2_766
F26 K2 F17 70.94(3) 2_766 1_655
F26 K2 F27 46.79(3) 2_766 2_766
F26 K2 B5 23.17(4) 2_766 2_766
F27 K2 F9 108.27(3) 2_766 2_766
F27 K2 B2 97.23(4) 2_766 2_766
F27 K2 B5 23.98(3) 2_766 2_766
F2 K3 F14' 155.38(13) . 2_666
F3 K3 F2 46.20(3) . .
F3 K3 F7 89.35(3) . .
F3 K3 F8 111.60(3) . .
F3 K3 F13 68.34(6) . .
F3 K3 F13' 62.07(11) . .
F3 K3 F14' 124.23(13) . 2_666
F3 K3 F15' 144.2(2) . 2_666
F3 K3 F19 73.07(3) . 2_666
F3 K3 F21 84.71(3) . 2_666
F7 K3 F2 64.09(3) . .
F7 K3 F8 45.81(3) . .
F7 K3 F13 109.39(10) . .
F7 K3 F13' 123.15(17) . .
F7 K3 F14' 139.57(11) . 2_666
F7 K3 F15' 96.42(17) . 2_666
F7 K3 F19 156.65(3) . 2_666
F7 K3 F21 118.08(3) . 2_666
F8 K3 F2 107.94(3) . .
F8 K3 F13' 98.0(2) . .
F8 K3 F14' 96.68(13) . 2_666
F9 K3 F2 77.06(4) 2_766 .
F9 K3 F3 123.08(4) 2_766 .
F9 K3 F7 64.92(4) 2_766 .
F9 K3 F8 86.35(3) 2_766 .
F9 K3 F13 165.72(9) 2_766 .
F9 K3 F14 97.29(9) 2_766 2_666
F9 K3 F13' 171.54(12) 2_766 .
F9 K3 F14' 105.09(17) 2_766 2_666
F9 K3 F15' 90.9(2) 2_766 2_666
F9 K3 F19 111.75(3) 2_766 2_666
F9 K3 F21 67.84(3) 2_766 2_666
F13 K3 F2 113.05(5) . .
F13 K3 F8 80.95(10) . .
F13 K3 F21 124.55(10) . 2_666
F14 K3 F2 152.44(9) 2_666 .
F14 K3 F3 129.71(9) 2_666 .
F14 K3 F7 138.09(9) 2_666 .
F14 K3 F8 98.45(9) 2_666 .
F14 K3 F13 78.28(12) 2_666 .
F14 K3 F19 64.14(9) 2_666 2_666
F14 K3 F21 84.54(9) 2_666 2_666
F13' K3 F2 108.23(11) . .
F13' K3 F14' 67.29(17) . 2_666
F15' K3 F2 159.98(18) 2_666 .
F15' K3 F8 54.69(17) 2_666 .
F15' K3 F13' 85.8(3) 2_666 .
F15' K3 F14' 43.28(19) 2_666 2_666
F19 K3 F2 92.56(3) 2_666 .
F19 K3 F8 155.56(3) 2_666 .
F19 K3 F13 78.78(10) 2_666 .
F19 K3 F13' 62.1(2) 2_666 .
F19 K3 F14' 63.58(11) 2_666 2_666
F19 K3 F15' 106.84(17) 2_666 2_666
F19 K3 F21 46.61(3) 2_666 2_666
F21 K3 F2 68.27(3) 2_666 .
F21 K3 F8 154.17(3) 2_666 .
F21 K3 F13' 107.5(2) 2_666 .
F21 K3 F14' 89.52(16) 2_666 2_666
F21 K3 F15' 122.08(18) 2_666 2_666
F8 K4 F10 66.21(3) . .
F8 K4 F13 81.56(5) . .
F8 K4 F14 126.08(7) . .
F8 K4 F13' 100.88(7) . 2_666
F8 K4 F15' 58.40(15) . 2_666
F8 K4 F22 129.55(3) . .
F8 K4 F27 86.47(3) . .
F8 K4 F30 75.97(3) . .
F10 K4 F13 80.84(7) . .
F10 K4 F13' 156.34(17) . 2_666
F10 K4 F15' 121.54(16) . 2_666
F10 K4 F30 61.62(3) . .
F14 K4 F10 99.15(9) . .
F14 K4 F13 44.53(8) . .
F14 K4 F22 76.45(10) . .
F14 K4 F30 144.38(10) . .
F15 K4 F8 63.88(16) 2_666 .
F15 K4 F10 127.11(17) 2_666 .
F15 K4 F13 75.8(2) 2_666 .
F15 K4 F14 96.24(19) 2_666 .
F15 K4 F19 96.68(17) 2_666 .
F15 K4 F22 166.55(17) 2_666 .
F15 K4 F27 71.79(19) 2_666 .
F15 K4 F30 119.35(17) 2_666 .
F14' K4 F8 115.9(3) . .
F14' K4 F10 94.5(2) . .
F14' K4 F13' 72.8(3) . 2_666
F14' K4 F15' 93.5(3) . 2_666
F14' K4 F19 76.9(3) . .
F14' K4 F22 82.5(2) . .
F14' K4 F27 143.7(2) . .
F14' K4 F30 147.78(17) . .
F15' K4 F13' 42.49(16) 2_666 2_666
F19 K4 F8 155.83(3) . .
F19 K4 F10 135.87(4) . .
F19 K4 F13 108.65(5) . .
F19 K4 F14 67.25(7) . .
F19 K4 F13' 61.85(9) . 2_666
F19 K4 F15' 102.30(15) . 2_666
F19 K4 F22 70.15(3) . .
F19 K4 F27 73.20(3) . .
F19 K4 F30 104.48(3) . .
F22 K4 F10 65.82(3) . .
F22 K4 F13 105.23(7) . .
F22 K4 F13' 129.55(7) . 2_666
F22 K4 F15' 172.05(15) . 2_666
F22 K4 F30 68.38(3) . .
F27 K4 F10 121.36(3) . .
F27 K4 F13 147.48(7) . .
F27 K4 F14 136.96(8) . .
F27 K4 F13' 75.19(19) . 2_666
F27 K4 F15' 73.6(2) . 2_666
F27 K4 F22 105.71(3) . .
F27 K4 F30 61.83(3) . .
F30 K4 F13 141.50(6) . .
F30 K4 F13' 136.98(19) . 2_666
F30 K4 F15' 117.0(2) . 2_666
F1 K5 F13' 102.78(12) 2_666 2_666
F1 K5 B4 80.01(4) 2_666 .
F1 K5 B5 160.52(4) 2_666 .
F3 K5 F1 45.34(3) 2_666 2_666
F3 K5 F13' 57.71(13) 2_666 2_666
F3 K5 F16 62.19(4) 2_666 2_666
F3 K5 F17 99.12(3) 2_666 2_666
F3 K5 F19 75.03(3) 2_666 .
F3 K5 B4 79.13(4) 2_666 .
F3 K5 F25 173.23(4) 2_666 .
F3 K5 F27 126.18(3) 2_666 .
F3 K5 B5 150.34(4) 2_666 .
F13' K5 B4 81.09(7) 2_666 .
F13' K5 B5 93.18(13) 2_666 .
F16 K5 F1 91.44(3) 2_666 2_666
F16 K5 F13' 53.89(7) 2_666 2_666
F16 K5 F17 42.51(3) 2_666 2_666
F16 K5 B4 131.16(4) 2_666 .
F16 K5 F27 96.92(3) 2_666 .
F16 K5 B5 107.11(4) 2_666 .
F17 K5 F1 133.86(3) 2_666 2_666
F17 K5 F13' 57.08(9) 2_666 2_666
F17 K5 B4 128.29(4) 2_666 .
F17 K5 B5 64.65(4) 2_666 .
F19 K5 F1 94.34(3) . 2_666
F19 K5 F13' 57.68(6) . 2_666
F19 K5 F16 110.85(4) . 2_666
F19 K5 F17 103.97(3) . 2_666
F19 K5 B4 25.01(4) . .
F19 K5 F27 67.35(3) . .
F19 K5 B5 84.74(4) . .
F20 K5 F1 67.26(3) . 2_666
F20 K5 F3 84.50(3) . 2_666
F20 K5 F13' 103.46(7) . 2_666
F20 K5 F16 145.95(4) . 2_666
F20 K5 F17 150.93(3) . 2_666
F20 K5 F19 48.82(3) . .
F20 K5 B4 23.81(4) . .
F20 K5 F25 97.85(3) . .
F20 K5 F25 121.52(4) . 2_665
F20 K5 F27 97.43(3) . .
F20 K5 B5 98.43(4) . .
B4 K5 B5 91.69(4) . .
F25 K5 F1 87.64(3) 2_665 2_666
F25 K5 F1 141.39(3) . 2_666
F25 K5 F3 114.53(3) 2_665 2_666
F25 K5 F13' 115.52(13) . 2_666
F25 K5 F13' 134.09(7) 2_665 2_666
F25 K5 F16 114.47(4) . 2_666
F25 K5 F16 81.66(4) 2_665 2_666
F25 K5 F17 75.74(3) . 2_666
F25 K5 F17 83.39(3) 2_665 2_666
F25 K5 F19 101.70(3) . .
F25 K5 F19 167.24(4) 2_665 .
F25 K5 B4 144.71(4) 2_665 .
F25 K5 B4 100.47(4) . .
F25 K5 F25 69.66(3) 2_665 .
F25 K5 F27 109.76(3) 2_665 .
F25 K5 F27 47.31(3) . .
F25 K5 B5 89.20(4) 2_665 .
F25 K5 B5 23.12(4) . .
F27 K5 F1 161.57(3) . 2_666
F27 K5 F13' 69.81(12) . 2_666
F27 K5 F17 57.14(3) . 2_666
F27 K5 B4 82.13(4) . .
F27 K5 B5 24.20(3) . .
K1 F1 K1 108.45(4) . 2_767
K1 F1 K5 125.77(4) . 2_666
K1 F1 K5 102.34(3) 2_767 2_666
B1 F1 K1 120.45(9) . .
B1 F1 K1 103.38(9) . 2_767
B1 F1 K5 93.17(9) . 2_666
K1 F2 K3 107.92(3) 2_767 .
K2 F2 K1 103.14(3) . 2_767
K2 F2 K3 95.57(3) . .
B1 F2 K1 102.09(9) . 2_767
B1 F2 K2 146.40(9) . .
B1 F2 K3 97.41(9) . .
K5 F3 K3 108.87(4) 2_666 .
B1 F3 K3 108.68(9) . .
B1 F3 K5 114.80(9) . 2_666
C3 F4 K1 110.56(10) . .
C3 F5 K2 127.62(10) . .
C1 C2 K1 100.19(13) . .
C1 C2 C3 118.00(16) . .
C1 C2 B1 123.43(16) . .
C3 C2 K1 86.40(10) . .
C3 C2 B1 118.53(15) . .
B1 C2 K1 81.52(9) . .
F4 C3 F5 105.35(15) . .
F4 C3 C2 111.14(14) . .
F5 C3 C2 112.18(14) . .
F6 C3 F4 106.28(14) . .
F6 C3 F5 105.57(14) . .
F6 C3 C2 115.59(16) . .
K1 B1 K3 86.07(4) 2_767 .
K1 B1 K5 83.54(4) 2_767 2_666
K3 B1 K5 78.64(4) . 2_666
F1 B1 K1 52.59(8) . 2_767
F1 B1 K3 124.14(10) . .
F1 B1 K5 62.84(8) . 2_666
F1 B1 C2 111.15(13) . .
F2 B1 K1 53.82(7) . 2_767
F2 B1 K3 58.70(7) . .
F2 B1 K5 118.38(10) . 2_666
F2 B1 F1 105.42(13) . .
F2 B1 C2 113.53(13) . .
F3 B1 K1 109.94(10) . 2_767
F3 B1 K3 48.84(7) . .
F3 B1 K5 43.85(7) . 2_666
F3 B1 F1 106.68(13) . .
F3 B1 F2 107.00(13) . .
F3 B1 C2 112.55(14) . .
C2 B1 K1 137.45(11) . 2_767
C2 B1 K3 124.44(10) . .
C2 B1 K5 127.37(11) . 2_666
K2 F7 K3 99.94(4) . .
B2 F7 K2 148.47(11) . .
B2 F7 K3 107.09(9) . .
K2 F8 K3 103.84(3) 2_766 .
K4 F8 K2 94.97(3) . 2_766
K4 F8 K3 98.15(3) . .
B2 F8 K2 108.79(9) . 2_766
B2 F8 K3 102.02(9) . .
B2 F8 K4 143.79(10) . .
K3 F9 K2 93.83(4) 2_766 2_766
B2 F9 K2 96.67(9) . 2_766
B2 F9 K3 147.81(11) . 2_766
C6 F10 K4 129.72(11) . .
C4 C5 C6 118.60(17) . .
C4 C5 B2 123.60(17) . .
C6 C5 B2 117.78(15) . .
F10 C6 C5 112.29(14) . .
F11 C6 F10 103.43(15) . .
F11 C6 C5 111.95(16) . .
F12 C6 F10 105.07(16) . .
F12 C6 F11 107.09(17) . .
F12 C6 C5 116.01(16) . .
K2 B2 K3 79.15(4) 2_766 .
F7 B2 K2 110.17(10) . 2_766
F7 B2 K3 50.50(8) . .
F7 B2 F8 104.76(13) . .
F7 B2 C5 112.20(14) . .
F8 B2 K2 48.00(7) . 2_766
F8 B2 K3 54.51(8) . .
F8 B2 C5 111.22(14) . .
F9 B2 K2 59.58(8) . 2_766
F9 B2 K3 123.98(11) . .
F9 B2 F7 108.44(15) . .
F9 B2 F8 106.73(14) . .
F9 B2 C5 113.02(14) . .
C5 B2 K2 136.71(11) . 2_766
C5 B2 K3 123.00(11) . .
K3 F13 K4 90.08(8) . .
B3 F13 K3 158.6(3) . .
B3 F13 K4 98.5(2) . .
K3 F14 K4 105.93(13) 2_666 .
B3 F14 K3 114.8(2) . 2_666
B3 F14 K4 113.4(2) . .
K2 F15 K3 97.3(2) 1_455 2_666
K4 F15 K2 95.1(2) 2_666 1_455
K4 F15 K3 94.1(2) 2_666 2_666
B3 F15 K2 128.3(5) . 1_455
B3 F15 K3 97.1(4) . 2_666
B3 F15 K4 132.9(5) . 2_666
K3 F13' K4 90.58(10) . 2_666
K3 F13' K5 88.86(14) . 2_666
K4 F13' K5 85.5(3) 2_666 2_666
B3 F13' K3 140.5(6) . .
B3 F13' K4 99.3(2) . 2_666
B3 F13' K5 129.8(5) . 2_666
K4 F14' K3 103.6(3) . 2_666
B3 F14' K3 101.6(4) . 2_666
B3 F14' K4 145.7(8) . .
K2 F15' K3 106.3(3) 1_455 2_666
K2 F15' K4 92.8(3) 1_455 2_666
K4 F15' K3 94.4(3) 2_666 2_666
B3 F15' K2 134.8(6) . 1_455
B3 F15' K3 105.9(5) . 2_666
B3 F15' K4 115.3(5) . 2_666
C9 F16 K5 108.81(10) . 2_666
K2 F17 K5 120.82(4) 1_455 2_666
C9 F17 K2 124.34(10) . 1_455
C9 F17 K5 103.11(10) . 2_666
C7 C8 C9 116.98(17) . .
C7 C8 B3 123.74(17) . .
C9 C8 B3 119.26(15) . .
F16 C9 F17 104.54(14) . .
F16 C9 C8 112.47(15) . .
F17 C9 C8 111.80(14) . .
F18 C9 F16 106.01(14) . .
F18 C9 F17 105.08(14) . .
F18 C9 C8 116.01(15) . .
F13 B3 K4 58.99(19) . .
F13 B3 F14 103.3(2) . .
F13 B3 C8 115.09(18) . .
F14 B3 K4 44.55(16) . .
F14 B3 C8 107.7(2) . .
F15 B3 K4 122.9(4) . .
F15 B3 F13 112.1(4) . .
F15 B3 F14 104.0(4) . .
F15 B3 C8 113.4(4) . .
F13' B3 K4 92.1(4) . .
F13' B3 C8 110.9(2) . .
F14' B3 K4 22.5(5) . .
F14' B3 F13' 113.0(4) . .
F14' B3 F15' 108.7(6) . .
F14' B3 C8 116.3(4) . .
F15' B3 K4 122.1(5) . .
F15' B3 F13' 98.3(5) . .
F15' B3 C8 107.9(5) . .
C8 B3 K4 120.88(11) . .
K4 F19 K3 104.37(3) . 2_666
K4 F19 K5 107.46(4) . .
K5 F19 K3 101.66(3) . 2_666
B4 F19 K3 103.00(9) . 2_666
B4 F19 K4 137.47(9) . .
B4 F19 K5 98.06(9) . .
K5 F20 K1 118.66(4) . 1_454
B4 F20 K1 103.64(9) . 1_454
B4 F20 K5 107.46(9) . .
K1 F21 K3 111.18(4) 1_454 2_666
B4 F21 K1 99.92(9) . 1_454
B4 F21 K3 102.37(9) . 2_666
C12 F22 K4 133.06(9) . .
C12 F24 K1 174.15(10) . 2_656
C10 C11 C12 118.23(15) . .
C10 C11 B4 122.61(15) . .
C12 C11 B4 119.16(14) . .
F22 C12 C11 112.10(13) . .
F23 C12 F22 105.09(13) . .
F23 C12 F24 105.94(13) . .
F23 C12 C11 112.54(13) . .
F24 C12 F22 104.77(12) . .
F24 C12 C11 115.54(14) . .
K1 B4 K3 86.99(4) 1_454 2_666
K1 B4 K5 86.88(4) 1_454 .
K5 B4 K3 80.66(4) . 2_666
F19 B4 K1 127.42(10) . 1_454
F19 B4 K3 53.42(7) . 2_666
F19 B4 K5 56.93(7) . .
F19 B4 C11 112.70(13) . .
F20 B4 K1 52.01(7) . 1_454
F20 B4 K3 109.76(10) . 2_666
F20 B4 K5 48.73(7) . .
F20 B4 F19 105.65(13) . .
F20 B4 C11 110.15(13) . .
F21 B4 K1 55.54(7) . 1_454
F21 B4 K3 54.35(8) . 2_666
F21 B4 K5 118.87(10) . .
F21 B4 F19 106.98(13) . .
F21 B4 F20 106.36(13) . .
F21 B4 C11 114.44(14) . .
C11 B4 K1 119.63(10) . 1_454
C11 B4 K3 140.05(10) . 2_666
C11 B4 K5 126.30(10) . .
K5 F25 K5 110.34(3) 2_665 .
B5 F25 K5 106.93(9) . .
B5 F25 K5 130.06(10) . 2_665
K1 F26 K2 101.29(4) 1_554 2_766
B5 F26 K1 125.00(9) . 1_554
B5 F26 K2 106.34(9) . 2_766
K4 F27 K2 89.24(3) . 2_766
K4 F27 K5 103.33(3) . .
K5 F27 K2 123.28(3) . 2_766
B5 F27 K2 99.34(9) . 2_766
B5 F27 K4 146.86(9) . .
B5 F27 K5 98.49(9) . .
C15 F28 K1 120.34(10) . 1_554
C15 F30 K4 140.75(9) . .
C13 C14 C15 118.18(16) . .
C13 C14 B5 124.98(16) . .
C15 C14 B5 116.82(14) . .
F28 C15 C14 111.42(14) . .
F29 C15 F28 105.76(13) . .
F29 C15 F30 106.17(13) . .
F29 C15 C14 115.71(15) . .
F30 C15 F28 104.87(14) . .
F30 C15 C14 112.13(13) . .
K5 B5 K2 96.66(5) . 2_766
F25 B5 K2 129.38(11) . 2_766
F25 B5 K5 49.95(7) . .
F25 B5 F26 107.91(13) . .
F25 B5 F27 107.26(13) . .
F25 B5 C14 111.81(14) . .
F26 B5 K2 50.48(7) . 2_766
F26 B5 K5 119.26(10) . .
F26 B5 F27 106.03(13) . .
F26 B5 C14 111.41(13) . .
F27 B5 K2 56.68(8) . 2_766
F27 B5 K5 57.31(7) . .
F27 B5 C14 112.11(13) . .
C14 B5 K2 118.69(10) . 2_766
C14 B5 K5 129.23(11) . .

loop_
_geom_bond_atom_site_label_1
_geom_bond_atom_site_label_2
_geom_bond_distance
_geom_bond_site_symmetry_2
K1 F1 2.6851(10) .
K1 F1 2.7834(11) 2_767
K1 F2 2.8144(11) 2_767
K1 F4 3.0161(13) .
K1 C2 3.4925(17) .
K1 B1 3.409(2) 2_767
K1 F20 2.7134(10) 1_656
K1 F21 2.8005(11) 1_656
K1 F24 3.1620(10) 2_656
K1 B4 3.3460(18) 1_656
K1 F26 2.7485(11) 1_556
K1 F28 2.8235(12) 1_556
K2 F2 2.6364(10) .
K2 F5 2.7733(12) .
K2 F7 2.6121(12) .
K2 F8 2.7087(11) 2_766
K2 F9 2.9960(13) 2_766
K2 B2 3.4507(19) 2_766
K2 F15 2.758(8) 1_655
K2 F15' 2.623(10) 1_655
K2 F17 2.9049(12) 1_655
K2 F26 2.7756(12) 2_766
K2 F27 2.9237(11) 2_766
K2 B5 3.4527(19) 2_766
K3 F2 3.0026(10) .
K3 F3 2.7696(11) .
K3 F7 2.8480(12) .
K3 F8 2.9370(11) .
K3 F9 2.7268(12) 2_766
K3 F13 2.886(3) .
K3 F14 2.729(4) 2_666
K3 F13' 2.971(5) .
K3 F14' 3.101(10) 2_666
K3 F15' 2.928(9) 2_666
K3 F19 2.8747(10) 2_666
K3 F21 2.9018(11) 2_666
K4 F8 2.6670(10) .
K4 F10 2.7970(12) .
K4 F13 3.099(4) .
K4 F14 2.733(4) .
K4 F15 2.611(8) 2_666
K4 F13' 3.162(7) 2_666
K4 F14' 2.423(6) .
K4 F15' 2.845(10) 2_666
K4 F19 2.6421(10) .
K4 F22 2.7494(11) .
K4 F27 2.7138(10) .
K4 F30 2.8216(11) .
K5 F1 3.1244(11) 2_666
K5 F3 2.6755(11) 2_666
K5 F13' 3.346(10) 2_666
K5 F16 2.9027(14) 2_666
K5 F17 3.0084(13) 2_666
K5 F19 2.8392(11) .
K5 F20 2.6429(11) .
K5 B4 3.3545(19) .
K5 F25 2.6549(11) 2_665
K5 F25 2.7458(11) .
K5 F27 2.9198(10) .
K5 B5 3.4313(18) .
F1 K1 2.7834(11) 2_767
F1 K5 3.1244(11) 2_666
F1 B1 1.427(2) .
F2 K1 2.8143(11) 2_767
F2 B1 1.423(2) .
F3 K5 2.6755(11) 2_666
F3 B1 1.406(2) .
F4 C3 1.346(2) .
F5 C3 1.349(2) .
F6 C3 1.335(2) .
C1 C2 1.321(3) .
C2 C3 1.488(2) .
C2 B1 1.611(2) .
B1 K1 3.4093(19) 2_767
B1 K5 3.5061(18) 2_666
F7 B2 1.407(2) .
F8 K2 2.7087(11) 2_766
F8 B2 1.437(2) .
F9 K2 2.9960(13) 2_766
F9 K3 2.7268(12) 2_766
F9 B2 1.399(2) .
F10 C6 1.352(2) .
F11 C6 1.345(2) .
F12 C6 1.321(2) .
C4 C5 1.316(3) .
C5 C6 1.492(3) .
C5 B2 1.600(2) .
B2 K2 3.4507(19) 2_766
F13 B3 1.386(3) .
F14 K3 2.729(4) 2_666
F14 B3 1.464(4) .
F15 K2 2.758(8) 1_455
F15 K3 3.154(8) 2_666
F15 K4 2.611(8) 2_666
F15 B3 1.384(6) .
F13' K4 3.162(7) 2_666
F13' K5 3.346(10) 2_666
F13' B3 1.467(5) .
F14' K3 3.101(10) 2_666
F14' B3 1.304(7) .
F15' K2 2.623(10) 1_455
F15' K3 2.928(9) 2_666
F15' K4 2.845(10) 2_666
F15' B3 1.436(8) .
F16 K5 2.9027(14) 2_666
F16 C9 1.349(2) .
F17 K2 2.9049(12) 1_455
F17 K5 3.0084(13) 2_666
F17 C9 1.363(2) .
F18 C9 1.331(2) .
C7 C8 1.321(3) .
C8 C9 1.484(2) .
C8 B3 1.614(3) .
F19 K3 2.8747(10) 2_666
F19 B4 1.432(2) .
F20 K1 2.7134(10) 1_454
F20 B4 1.420(2) .
F21 K1 2.8005(11) 1_454
F21 K3 2.9018(11) 2_666
F21 B4 1.411(2) .
F22 C12 1.3645(18) .
F23 C12 1.3457(19) .
F24 K1 3.1620(10) 2_656
F24 C12 1.3459(19) .
C10 C11 1.327(2) .
C11 C12 1.488(2) .
C11 B4 1.607(2) .
B4 K1 3.3460(18) 1_454
B4 K3 3.4881(18) 2_666
F25 K5 2.6550(11) 2_665
F25 B5 1.408(2) .
F26 K1 2.7485(11) 1_554
F26 K2 2.7756(12) 2_766
F26 B5 1.416(2) .
F27 K2 2.9237(11) 2_766
F27 B5 1.4221(19) .
F28 K1 2.8235(12) 1_554
F28 C15 1.360(2) .
F29 C15 1.3303(19) .
F30 C15 1.3509(19) .
C13 C14 1.322(3) .
C14 C15 1.489(2) .
C14 B5 1.605(2) .
B5 K2 3.4526(19) 2_766
